data_7035492
loop_
_publ_author_name
'J\;edrzkiewicz, D'
'Ejfler, J.'
'Gulia, N.'
'John, \/L'
'Szafert, S.'

_publ_section_title
;
 Designing ancillary ligands for heteroleptic/homoleptic zinc complex
 formation: synthesis, structures and application in ROP of lactides.
;
_journal_issue 30
_journal_name_full 'Dalton transactions (Cambridge, England : 2003)'
_journal_page_first 13700
_journal_page_last 13715
_journal_paper_doi 10.1039/c5dt01553g
_journal_volume 44
_journal_year 2015
_chemical_formula_moiety 'C40 H66 N2 O2 Zn2'
_chemical_formula_sum 'C40 H66 N2 O2 Zn2'
_chemical_formula_weight 737.68
_chemical_name_systematic
;
 ?
;
_space_group_crystal_system monoclinic
_space_group_IT_number 15
_space_group_name_Hall '-C 2yc'
_space_group_name_H-M_alt 'C 1 2/c 1'
_symmetry_space_group_name_Hall '-C 2yc'
_symmetry_space_group_name_H-M 'C 1 2/c 1'
_atom_sites_solution_hydrogens geom
_audit_creation_method SHELXL-2013
_audit_update_record
;
2015-02-02 deposited with the CCDC.
2015-06-19 downloaded from the CCDC.
;
_cell_angle_alpha 90
_cell_angle_beta 109.81(3)
_cell_angle_gamma 90
_cell_formula_units_Z 4
_cell_length_a 15.827(6)
_cell_length_b 12.689(2)
_cell_length_c 20.032(7)
_cell_measurement_reflns_used 10289
_cell_measurement_temperature 100(2)
_cell_measurement_theta_max 77.0469
_cell_measurement_theta_min 2.3408
_cell_volume 3785(2)
_computing_cell_refinement
;
CrysAlis RED, Oxford Diffraction Ltd.,
Version 1.171.33.66 (release 28-04-2010 CrysAlis171 .NET)
(compiled Apr 28 2010,14:27:37)
;
_computing_data_collection
;
CrysAlis CCD, Oxford Diffraction Ltd.,
Version 1.171.33.66 (release 28-04-2010 CrysAlis171 .NET)
(compiled Apr 28 2010,14:27:37)
;
_computing_data_reduction
;
CrysAlis RED, Oxford Diffraction Ltd.,
Version 1.171.33.66 (release 28-04-2010 CrysAlis171 .NET)
(compiled Apr 28 2010,14:27:37)
;
_computing_molecular_graphics 'Mercury 3.1, CCDC 2012'
_computing_structure_refinement 'SHELXL-2013 (Sheldrick, 2013)'
_computing_structure_solution 'SHELXS (Sheldrick, 2013)'
_diffrn_ambient_temperature 100(2)
_diffrn_detector_area_resol_mean 8.1956
_diffrn_measured_fraction_theta_full 0.997
_diffrn_measured_fraction_theta_max 0.904
_diffrn_measurement_device_type 'Xcalibur, CCD Onyx'
_diffrn_measurement_method '\w scans'
_diffrn_radiation_type CuK\a
_diffrn_radiation_wavelength 1.54178
_diffrn_reflns_av_R_equivalents 0.0378
_diffrn_reflns_av_unetI/netI 0.0269
_diffrn_reflns_laue_measured_fraction_full 0.997
_diffrn_reflns_laue_measured_fraction_max 0.904
_diffrn_reflns_limit_h_max 19
_diffrn_reflns_limit_h_min -19
_diffrn_reflns_limit_k_max 15
_diffrn_reflns_limit_k_min -8
_diffrn_reflns_limit_l_max 25
_diffrn_reflns_limit_l_min -25
_diffrn_reflns_number 12072
_diffrn_reflns_point_group_measured_fraction_full 0.997
_diffrn_reflns_point_group_measured_fraction_max 0.904
_diffrn_reflns_theta_full 67.679
_diffrn_reflns_theta_max 87.671
_diffrn_reflns_theta_min 4.578
_diffrn_source 'Enhance (Cu) X-ray Source'
_exptl_absorpt_coefficient_mu 1.815
_exptl_absorpt_correction_T_max 0.825
_exptl_absorpt_correction_T_min 0.536
_exptl_absorpt_correction_type analytical
_exptl_absorpt_process_details
;
CrysAlis RED, Oxford Diffraction Ltd.,
Version 1.171.33.66 (release 28-04-2010 CrysAlis171 .NET)
(compiled Apr 28 2010,14:27:37)
Analytical numeric absorption correction using a multifaceted crystal
            model based on expressions derived by R.C. Clark & J.S. Reid.
(Clark, R. C. & Reid, J. S. (1995). Acta Cryst. A51, 887-897)
;
_exptl_crystal_colour colourless
_exptl_crystal_density_diffrn 1.295
_exptl_crystal_description block
_exptl_crystal_F_000 1584
_exptl_crystal_size_max 0.504
_exptl_crystal_size_mid 0.349
_exptl_crystal_size_min 0.130
_refine_diff_density_max 0.687
_refine_diff_density_min -1.007
_refine_diff_density_rms 0.102
_refine_ls_extinction_method none
_refine_ls_goodness_of_fit_ref 1.062
_refine_ls_hydrogen_treatment constr
_refine_ls_matrix_type full
_refine_ls_number_parameters 213
_refine_ls_number_reflns 3904
_refine_ls_number_restraints 0
_refine_ls_restrained_S_all 1.062
_refine_ls_R_factor_all 0.0503
_refine_ls_R_factor_gt 0.0486
_refine_ls_shift/su_max 0.002
_refine_ls_shift/su_mean 0.000
_refine_ls_structure_factor_coef Fsqd
_refine_ls_weighting_details 'w=1/[\s^2^(Fo^2^)+(0.0927P)^2^+7.1314P] where P=(Fo^2^+2Fc^2^)/3'
_refine_ls_weighting_scheme calc
_refine_ls_wR_factor_gt 0.1373
_refine_ls_wR_factor_ref 0.1390
_reflns_Friedel_coverage 0.000
_reflns_number_gt 3692
_reflns_number_total 3904
_reflns_threshold_expression 'I > 2\s(I)'
_cod_data_source_file c5dt01553g2.cif
_cod_data_source_block 1-Zn
_cod_depositor_comments 'Adding full bibliography for 7035492--7035494.cif.'
_cod_database_code 7035492
_shelx_space_group_comment
;
The symmetry employed for this shelxl refinement is uniquely defined
by the following loop, which should always be used as a source of
symmetry information in preference to the above space-group names.
They are only intended as comments.
;
_shelx_estimated_absorpt_t_min 0.461
_shelx_estimated_absorpt_t_max 0.798
_shelxl_version_number 2013-4

loop_
_space_group_symop_operation_xyz
'x, y, z'
'-x, y, -z+1/2'
'x+1/2, y+1/2, z'
'-x+1/2, y+1/2, -z+1/2'
'-x, -y, -z'
'x, -y, z-1/2'
'-x+1/2, -y+1/2, -z'
'x+1/2, -y+1/2, z-1/2'

loop_
_atom_site_label
_atom_site_type_symbol
_atom_site_fract_x
_atom_site_fract_y
_atom_site_fract_z
_atom_site_U_iso_or_equiv
_atom_site_adp_type
_atom_site_occupancy
_atom_site_site_symmetry_order
_atom_site_calc_flag
_atom_site_refinement_flags_posn
_atom_site_refinement_flags_adp
Zn1 Zn 0.98891(2) 0.56077(2) 0.55900(2) 0.01516(14) Uani 1 1 d . .
O1 O 1.07689(11) 0.45245(12) 0.54965(8) 0.0144(3) Uani 1 1 d . .
N1 N 0.90710(13) 0.44589(13) 0.58333(10) 0.0129(4) Uani 1 1 d . .
C1 C 1.10034(14) 0.36660(16) 0.59213(11) 0.0137(4) Uani 1 1 d . .
C2 C 1.03249(15) 0.31034(16) 0.60456(11) 0.0150(4) Uani 1 1 d . .
C3 C 1.06055(15) 0.22458(17) 0.65138(12) 0.0171(4) Uani 1 1 d . .
H3 H 1.0152 0.1852 0.6614 0.020 Uiso 1 1 calc R U
C4 C 1.15326(15) 0.19085(16) 0.68592(11) 0.0155(4) Uani 1 1 d . .
C5 C 1.21926(15) 0.24690(17) 0.67198(11) 0.0163(4) Uani 1 1 d . .
H5 H 1.2807 0.2279 0.6929 0.020 Uiso 1 1 calc R U
C6 C 1.19337(15) 0.33316(17) 0.62596(11) 0.0156(4) Uani 1 1 d . .
H6 H 1.2390 0.3722 0.6162 0.019 Uiso 1 1 calc R U
C11 C 0.93084(15) 0.33877(16) 0.56566(12) 0.0164(4) Uani 1 1 d . .
H11A H 0.9174 0.3340 0.5138 0.020 Uiso 1 1 calc R U
H11B H 0.8929 0.2864 0.5788 0.020 Uiso 1 1 calc R U
C12 C 0.93356(16) 0.45258(18) 0.66024(12) 0.0171(4) Uani 1 1 d . .
H12A H 0.9986 0.4423 0.6814 0.026 Uiso 1 1 calc R U
H12B H 0.9024 0.3979 0.6775 0.026 Uiso 1 1 calc R U
H12C H 0.9175 0.5221 0.6736 0.026 Uiso 1 1 calc R U
C13 C 0.80467(14) 0.46805(17) 0.53815(11) 0.0136(4) Uani 1 1 d . .
H13 H 0.7986 0.4550 0.4875 0.016 Uiso 1 1 calc R U
C14 C 0.78166(15) 0.58386(18) 0.54255(12) 0.0180(4) Uani 1 1 d . .
H14A H 0.8242 0.6282 0.5283 0.022 Uiso 1 1 calc R U
H14B H 0.7881 0.6017 0.5922 0.022 Uiso 1 1 calc R U
C15 C 0.68004(15) 0.60890(18) 0.49143(13) 0.0209(5) Uani 1 1 d . .
H15A H 0.6655 0.6830 0.4986 0.025 Uiso 1 1 calc R U
H15B H 0.6765 0.6012 0.4414 0.025 Uiso 1 1 calc R U
C16 C 0.61161(16) 0.53824(18) 0.50473(13) 0.0198(4) Uani 1 1 d . .
H16A H 0.5519 0.5526 0.4689 0.024 Uiso 1 1 calc R U
H16B H 0.6081 0.5537 0.5522 0.024 Uiso 1 1 calc R U
C17 C 0.63524(15) 0.42242(18) 0.50106(13) 0.0199(5) Uani 1 1 d . .
H17A H 0.6297 0.4043 0.4517 0.024 Uiso 1 1 calc R U
H17B H 0.5924 0.3781 0.5148 0.024 Uiso 1 1 calc R U
C18 C 0.73655(15) 0.39768(17) 0.55324(12) 0.0181(4) Uani 1 1 d . .
H18A H 0.7399 0.4076 0.6031 0.022 Uiso 1 1 calc R U
H18B H 0.7512 0.3232 0.5474 0.022 Uiso 1 1 calc R U
C7 C 1.18045(16) 0.09845(18) 0.73847(12) 0.0197(5) Uani 1 1 d . .
C8 C 1.1817(2) 0.1375(2) 0.80837(14) 0.0325(6) Uani 1 1 d . .
H8A H 1.1225 0.1659 0.8040 0.049 Uiso 1 1 calc R U
H8B H 1.2270 0.1931 0.8248 0.049 Uiso 1 1 calc R U
H8C H 1.1965 0.0793 0.8426 0.049 Uiso 1 1 calc R U
C9 C 1.11022(19) 0.0074(2) 0.70960(15) 0.0312(6) Uani 1 1 d . .
H9A H 1.0501 0.0330 0.7052 0.047 Uiso 1 1 calc R U
H9B H 1.1260 -0.0523 0.7426 0.047 Uiso 1 1 calc R U
H9C H 1.1108 -0.0153 0.6630 0.047 Uiso 1 1 calc R U
C10 C 1.27719(19) 0.05453(19) 0.75274(15) 0.0262(5) Uani 1 1 d . .
H10A H 1.2865 -0.0079 0.7832 0.039 Uiso 1 1 calc R U
H10B H 1.3214 0.1087 0.7763 0.039 Uiso 1 1 calc R U
H10C H 1.2844 0.0352 0.7076 0.039 Uiso 1 1 calc R U
C21 C 1.02382(16) 0.70423(17) 0.60007(12) 0.0203(4) Uani 1 1 d . .
H21A H 1.0901 0.7092 0.6159 0.024 Uiso 1 1 calc R U
H21B H 0.9996 0.7562 0.5614 0.024 Uiso 1 1 calc R U
C22 C 0.99566(19) 0.7361(2) 0.65903(14) 0.0277(5) Uani 1 1 d . .
H22A H 1.0264 0.6927 0.7006 0.042 Uiso 1 1 calc R U
H22B H 0.9306 0.7268 0.6460 0.042 Uiso 1 1 calc R U
H22C H 1.0110 0.8104 0.6702 0.042 Uiso 1 1 calc R U

loop_
_atom_site_aniso_label
_atom_site_aniso_U_11
_atom_site_aniso_U_22
_atom_site_aniso_U_33
_atom_site_aniso_U_23
_atom_site_aniso_U_13
_atom_site_aniso_U_12
Zn1 0.0189(2) 0.0129(2) 0.0177(2) 0.00097(9) 0.01147(15) 0.00022(10)
O1 0.0183(8) 0.0125(7) 0.0150(7) 0.0030(5) 0.0091(6) 0.0036(6)
N1 0.0144(9) 0.0122(8) 0.0146(9) 0.0002(6) 0.0083(7) 0.0002(6)
C1 0.0173(10) 0.0113(9) 0.0138(9) 0.0009(7) 0.0072(8) 0.0023(8)
C2 0.0167(10) 0.0129(9) 0.0185(10) -0.0004(7) 0.0099(8) 0.0021(8)
C3 0.0187(11) 0.0146(9) 0.0217(10) 0.0017(8) 0.0118(9) 0.0009(8)
C4 0.0194(11) 0.0127(9) 0.0165(9) 0.0015(7) 0.0090(8) 0.0029(8)
C5 0.0172(10) 0.0155(10) 0.0182(10) 0.0014(8) 0.0086(8) 0.0037(8)
C6 0.0173(10) 0.0152(10) 0.0172(10) 0.0012(8) 0.0096(8) 0.0008(8)
C11 0.0168(11) 0.0124(9) 0.0207(10) -0.0020(7) 0.0073(8) 0.0009(8)
C12 0.0193(11) 0.0195(10) 0.0153(10) 0.0015(7) 0.0096(9) 0.0010(8)
C13 0.0130(10) 0.0130(9) 0.0171(9) 0.0016(7) 0.0083(8) -0.0005(8)
C14 0.0155(10) 0.0137(9) 0.0269(11) 0.0016(8) 0.0101(9) 0.0003(8)
C15 0.0177(11) 0.0167(10) 0.0306(12) 0.0066(8) 0.0112(10) 0.0019(8)
C16 0.0162(10) 0.0174(10) 0.0299(12) 0.0018(9) 0.0131(9) 0.0013(9)
C17 0.0150(11) 0.0165(10) 0.0306(12) -0.0012(9) 0.0110(10) -0.0018(8)
C18 0.0177(11) 0.0146(10) 0.0257(11) 0.0032(8) 0.0121(9) -0.0002(8)
C7 0.0249(12) 0.0177(11) 0.0203(10) 0.0060(8) 0.0126(9) 0.0032(9)
C8 0.0453(16) 0.0344(14) 0.0241(12) 0.0077(10) 0.0203(12) 0.0086(12)
C9 0.0333(14) 0.0224(12) 0.0367(14) 0.0110(10) 0.0102(11) -0.0015(11)
C10 0.0291(14) 0.0223(12) 0.0302(13) 0.0108(9) 0.0141(11) 0.0088(9)
C21 0.0234(11) 0.0157(10) 0.0254(11) -0.0016(8) 0.0129(9) -0.0017(9)
C22 0.0334(14) 0.0224(12) 0.0325(13) -0.0113(10) 0.0180(11) -0.0049(10)

loop_
_atom_type_symbol
_atom_type_description
_atom_type_scat_dispersion_real
_atom_type_scat_dispersion_imag
_atom_type_scat_source
C C 0.0181 0.0091 'International Tables Vol C Tables 4.2.6.8 and 6.1.1.4'
H H 0.0000 0.0000 'International Tables Vol C Tables 4.2.6.8 and 6.1.1.4'
N N 0.0311 0.0180 'International Tables Vol C Tables 4.2.6.8 and 6.1.1.4'
O O 0.0492 0.0322 'International Tables Vol C Tables 4.2.6.8 and 6.1.1.4'
Zn Zn -1.5491 0.6778 'International Tables Vol C Tables 4.2.6.8 and 6.1.1.4'

loop_
_geom_angle_atom_site_label_1
_geom_angle_atom_site_label_2
_geom_angle_atom_site_label_3
_geom_angle
_geom_angle_site_symmetry_1
_geom_angle_site_symmetry_3
C21 Zn1 O1 123.92(9) . .
C21 Zn1 O1 118.41(8) . 5_766
O1 Zn1 O1 87.96(7) . 5_766
C21 Zn1 N1 129.74(8) . .
O1 Zn1 N1 92.74(7) . .
O1 Zn1 N1 93.28(7) 5_766 .
C21 Zn1 Zn1 135.83(7) . 5_766
O1 Zn1 Zn1 44.88(5) . 5_766
O1 Zn1 Zn1 43.07(4) 5_766 5_766
N1 Zn1 Zn1 94.19(5) . 5_766
C1 O1 Zn1 122.85(13) . .
C1 O1 Zn1 121.79(13) . 5_766
Zn1 O1 Zn1 92.04(7) . 5_766
C12 N1 C11 107.49(17) . .
C12 N1 C13 117.64(17) . .
C11 N1 C13 108.52(16) . .
C12 N1 Zn1 103.00(13) . .
C11 N1 Zn1 110.61(13) . .
C13 N1 Zn1 109.43(12) . .
O1 C1 C2 117.71(19) . .
O1 C1 C6 122.96(18) . .
C2 C1 C6 119.32(19) . .
C1 C2 C3 115.5(2) . .
C1 C2 C11 121.28(19) . .
C3 C2 C11 123.12(19) . .
C2 C3 C4 125.7(2) . .
C2 C3 H3 117.2 . .
C4 C3 H3 117.2 . .
C5 C4 C3 117.75(19) . .
C5 C4 C7 118.7(2) . .
C3 C4 C7 123.51(19) . .
C4 C5 C6 117.9(2) . .
C4 C5 H5 121.1 . .
C6 C5 H5 121.1 . .
C5 C6 C1 123.86(19) . .
C5 C6 H6 118.1 . .
C1 C6 H6 118.1 . .
N1 C11 C2 113.00(17) . .
N1 C11 H11A 109.0 . .
C2 C11 H11A 109.0 . .
N1 C11 H11B 109.0 . .
C2 C11 H11B 109.0 . .
H11A C11 H11B 107.8 . .
N1 C12 H12A 109.5 . .
N1 C12 H12B 109.5 . .
H12A C12 H12B 109.5 . .
N1 C12 H12C 109.5 . .
H12A C12 H12C 109.5 . .
H12B C12 H12C 109.5 . .
C18 C13 C14 111.02(17) . .
C18 C13 N1 116.19(17) . .
C14 C13 N1 110.79(17) . .
C18 C13 H13 106.0 . .
C14 C13 H13 106.0 . .
N1 C13 H13 106.0 . .
C13 C14 C15 111.00(18) . .
C13 C14 H14A 109.4 . .
C15 C14 H14A 109.4 . .
C13 C14 H14B 109.4 . .
C15 C14 H14B 109.4 . .
H14A C14 H14B 108.0 . .
C16 C15 C14 113.16(18) . .
C16 C15 H15A 108.9 . .
C14 C15 H15A 108.9 . .
C16 C15 H15B 108.9 . .
C14 C15 H15B 108.9 . .
H15A C15 H15B 107.8 . .
C15 C16 C17 111.37(18) . .
C15 C16 H16A 109.4 . .
C17 C16 H16A 109.4 . .
C15 C16 H16B 109.4 . .
C17 C16 H16B 109.4 . .
H16A C16 H16B 108.0 . .
C16 C17 C18 111.16(19) . .
C16 C17 H17A 109.4 . .
C18 C17 H17A 109.4 . .
C16 C17 H17B 109.4 . .
C18 C17 H17B 109.4 . .
H17A C17 H17B 108.0 . .
C13 C18 C17 111.99(18) . .
C13 C18 H18A 109.2 . .
C17 C18 H18A 109.2 . .
C13 C18 H18B 109.2 . .
C17 C18 H18B 109.2 . .
H18A C18 H18B 107.9 . .
C8 C7 C4 107.70(19) . .
C8 C7 C10 104.4(2) . .
C4 C7 C10 115.29(18) . .
C8 C7 C9 112.1(2) . .
C4 C7 C9 108.06(19) . .
C10 C7 C9 109.4(2) . .
C7 C8 H8A 109.5 . .
C7 C8 H8B 109.5 . .
H8A C8 H8B 109.5 . .
C7 C8 H8C 109.5 . .
H8A C8 H8C 109.5 . .
H8B C8 H8C 109.5 . .
C7 C9 H9A 109.5 . .
C7 C9 H9B 109.5 . .
H9A C9 H9B 109.5 . .
C7 C9 H9C 109.5 . .
H9A C9 H9C 109.5 . .
H9B C9 H9C 109.5 . .
C7 C10 H10A 109.5 . .
C7 C10 H10B 109.5 . .
H10A C10 H10B 109.5 . .
C7 C10 H10C 109.5 . .
H10A C10 H10C 109.5 . .
H10B C10 H10C 109.5 . .
C22 C21 Zn1 118.05(16) . .
C22 C21 H21A 107.8 . .
Zn1 C21 H21A 107.8 . .
C22 C21 H21B 107.8 . .
Zn1 C21 H21B 107.8 . .
H21A C21 H21B 107.1 . .
C21 C22 H22A 109.5 . .
C21 C22 H22B 109.5 . .
H22A C22 H22B 109.5 . .
C21 C22 H22C 109.5 . .
H22A C22 H22C 109.5 . .
H22B C22 H22C 109.5 . .

loop_
_geom_bond_atom_site_label_1
_geom_bond_atom_site_label_2
_geom_bond_distance
_geom_bond_site_symmetry_2
Zn1 C21 1.997(2) .
Zn1 O1 2.0099(16) .
Zn1 O1 2.0769(18) 5_766
Zn1 N1 2.1134(18) .
Zn1 Zn1 2.9412(9) 5_766
O1 C1 1.354(2) .
O1 Zn1 2.0769(18) 5_766
N1 C12 1.455(3) .
N1 C11 1.485(3) .
N1 C13 1.591(3) .
C1 C2 1.381(3) .
C1 C6 1.460(3) .
C2 C3 1.407(3) .
C2 C11 1.573(3) .
C3 C4 1.458(3) .
C3 H3 0.9500 .
C4 C5 1.368(3) .
C4 C7 1.537(3) .
C5 C6 1.400(3) .
C5 H5 0.9500 .
C6 H6 0.9500 .
C11 H11A 0.9900 .
C11 H11B 0.9900 .
C12 H12A 0.9800 .
C12 H12B 0.9800 .
C12 H12C 0.9800 .
C13 C18 1.507(3) .
C13 C14 1.524(3) .
C13 H13 1.0000 .
C14 C15 1.619(3) .
C14 H14A 0.9900 .
C14 H14B 0.9900 .
C15 C16 1.498(3) .
C15 H15A 0.9900 .
C15 H15B 0.9900 .
C16 C17 1.524(3) .
C16 H16A 0.9900 .
C16 H16B 0.9900 .
C17 C18 1.620(3) .
C17 H17A 0.9900 .
C17 H17B 0.9900 .
C18 H18A 0.9900 .
C18 H18B 0.9900 .
C7 C8 1.479(3) .
C7 C10 1.562(3) .
C7 C9 1.571(4) .
C8 H8A 0.9800 .
C8 H8B 0.9800 .
C8 H8C 0.9800 .
C9 H9A 0.9800 .
C9 H9B 0.9800 .
C9 H9C 0.9800 .
C10 H10A 0.9800 .
C10 H10B 0.9800 .
C10 H10C 0.9800 .
C21 C22 1.454(3) .
C21 H21A 0.9900 .
C21 H21B 0.9900 .
C22 H22A 0.9800 .
C22 H22B 0.9800 .
C22 H22C 0.9800 .

loop_
_geom_torsion_atom_site_label_1
_geom_torsion_atom_site_label_2
_geom_torsion_atom_site_label_3
_geom_torsion_atom_site_label_4
_geom_torsion
_geom_torsion_site_symmetry_1
Zn1 O1 C1 C2 45.5(2) .
Zn1 O1 C1 C2 -71.2(2) 5_766
Zn1 O1 C1 C6 -133.15(17) .
Zn1 O1 C1 C6 110.1(2) 5_766
O1 C1 C2 C3 -177.40(18) .
C6 C1 C2 C3 1.3(3) .
O1 C1 C2 C11 5.2(3) .
C6 C1 C2 C11 -176.10(18) .
C1 C2 C3 C4 -0.9(3) .
C11 C2 C3 C4 176.44(19) .
C2 C3 C4 C5 0.0(3) .
C2 C3 C4 C7 178.1(2) .
C3 C4 C5 C6 0.5(3) .
C7 C4 C5 C6 -177.72(19) .
C4 C5 C6 C1 0.0(3) .
O1 C1 C6 C5 177.68(19) .
C2 C1 C6 C5 -1.0(3) .
C12 N1 C11 C2 -54.7(2) .
C13 N1 C11 C2 177.10(16) .
Zn1 N1 C11 C2 57.05(19) .
C1 C2 C11 N1 -62.9(2) .
C3 C2 C11 N1 119.9(2) .
C12 N1 C13 C18 -58.6(2) .
C11 N1 C13 C18 63.6(2) .
Zn1 N1 C13 C18 -175.64(14) .
C12 N1 C13 C14 69.3(2) .
C11 N1 C13 C14 -168.53(16) .
Zn1 N1 C13 C14 -47.74(18) .
C18 C13 C14 C15 -54.2(2) .
N1 C13 C14 C15 175.18(16) .
C13 C14 C15 C16 53.8(2) .
C14 C15 C16 C17 -53.5(3) .
C15 C16 C17 C18 53.4(3) .
C14 C13 C18 C17 55.7(2) .
N1 C13 C18 C17 -176.49(16) .
C16 C17 C18 C13 -55.3(2) .
C5 C4 C7 C8 97.3(3) .
C3 C4 C7 C8 -80.7(3) .
C5 C4 C7 C10 -18.7(3) .
C3 C4 C7 C10 163.3(2) .
C5 C4 C7 C9 -141.4(2) .
C3 C4 C7 C9 40.5(3) .
